data_1548426
loop_
_publ_author_name
'Ganguly, Sumit'
'Conradie, Jeanet'
'Bendix, Jesper'
'Gagnon, Kevin J.'
'McCormick, Laura J.'
'Ghosh, Abhik'

_publ_section_title
;
 Electronic Structure of Cobalt-Corrole-Pyridine Complexes: Noninnocent
 Five-Coordinate Co(II) Corrole-Radical States.
;
_journal_issue 50
_journal_name_full 'The journal of physical chemistry. A'
_journal_page_first 9589
_journal_page_last 9598
_journal_paper_doi 10.1021/acs.jpca.7b09440
_journal_volume 121
_journal_year 2017
_chemical_formula_sum 'C52 H33 Br8 Cl6 Co N6'
_chemical_formula_weight 1652.75
_space_group_crystal_system monoclinic
_space_group_IT_number 14
_space_group_name_Hall '-P 2ybc'
_space_group_name_H-M_alt 'P 1 21/c 1'
_symmetry_space_group_name_Hall '-P 2ybc'
_symmetry_space_group_name_H-M 'P 1 21/c 1'
_atom_sites_solution_hydrogens geom
_atom_sites_solution_primary 'intrinsic phasing'
_atom_sites_solution_secondary difmap
_audit_creation_method SHELXL-2014/7
_cell_angle_alpha 90
_cell_angle_beta 96.297(3)
_cell_angle_gamma 90
_cell_formula_units_Z 4
_cell_length_a 15.5987(6)
_cell_length_b 20.4468(8)
_cell_length_c 17.4670(7)
_cell_measurement_reflns_used 9822
_cell_measurement_temperature 100(2)
_cell_measurement_theta_max 27.421
_cell_measurement_theta_min 2.295
_cell_volume 5537.4(4)
_computing_cell_refinement 'SAINT V8.34A Bruker-AXS, Madison WI'
_computing_data_collection 'Bruker APEX2 Bruker-AXS, Madison WI'
_computing_data_reduction 'SAINT V8.34A Bruker-AXS, Madison WI'
_computing_molecular_graphics
;
Bruker SHELXTL Bruker-AXS, Madison WI
O. V. Dolomanov, L. J. Bourhis, R. J. Gildea, J. A. K. Howard and H. Puschmann,
OLEX2: a complete structure solution, refinement and analysis program.
J. Appl. Cryst. (2009). 42, 339-341.
and local programs
;
_computing_publication_material 'Bruker SHELXTL Bruker-AXS, Madison WI'
_computing_structure_refinement 'SHELXL-2014/7 (Sheldrick, 2013)'
_computing_structure_solution 'SHELXT 2014/4 Bruker-AXS, Madison WI'
_diffrn_ambient_temperature 100(2)
_diffrn_detector_area_resol_mean 10.42
_diffrn_measured_fraction_theta_full 0.997
_diffrn_measured_fraction_theta_max 0.997
_diffrn_measurement_device_type 'Bruker D8 with PHOTON 100 detector'
_diffrn_measurement_method '\f and \w shutterless scans'
_diffrn_radiation_monochromator 'silicon 111'
_diffrn_radiation_type synchrotron
_diffrn_radiation_wavelength 0.7749
_diffrn_reflns_av_R_equivalents 0.0779
_diffrn_reflns_av_unetI/netI 0.0519
_diffrn_reflns_Laue_measured_fraction_full 0.997
_diffrn_reflns_Laue_measured_fraction_max 0.997
_diffrn_reflns_limit_h_max 18
_diffrn_reflns_limit_h_min -18
_diffrn_reflns_limit_k_max 24
_diffrn_reflns_limit_k_min -24
_diffrn_reflns_limit_l_max 20
_diffrn_reflns_limit_l_min -20
_diffrn_reflns_number 67585
_diffrn_reflns_point_group_measured_fraction_full 0.997
_diffrn_reflns_point_group_measured_fraction_max 0.997
_diffrn_reflns_theta_full 27.555
_diffrn_reflns_theta_max 27.555
_diffrn_reflns_theta_min 2.113
_diffrn_source
;
Advanced Light Source, station 11.3.1
;
_exptl_absorpt_coefficient_mu 7.928
_exptl_absorpt_correction_T_max 0.858
_exptl_absorpt_correction_T_min 0.643
_exptl_absorpt_correction_type multi-scan
_exptl_absorpt_process_details 'SADABS-2014/5 - Bruker AXS, Madison WI'
_exptl_crystal_colour red
_exptl_crystal_density_diffrn 1.982
_exptl_crystal_description blade
_exptl_crystal_F_000 3184
_exptl_crystal_size_max 0.120
_exptl_crystal_size_mid 0.050
_exptl_crystal_size_min 0.020
_refine_diff_density_max 1.909
_refine_diff_density_min -0.974
_refine_diff_density_rms 0.135
_refine_ls_extinction_method none
_refine_ls_goodness_of_fit_ref 1.014
_refine_ls_hydrogen_treatment constr
_refine_ls_matrix_type full
_refine_ls_number_parameters 698
_refine_ls_number_reflns 9842
_refine_ls_number_restraints 192
_refine_ls_restrained_S_all 1.026
_refine_ls_R_factor_all 0.0761
_refine_ls_R_factor_gt 0.0483
_refine_ls_shift/su_max 0.001
_refine_ls_shift/su_mean 0.000
_refine_ls_structure_factor_coef Fsqd
_refine_ls_weighting_details 'w=1/[\s^2^(Fo^2^)+(0.0463P)^2^+36.0509P] where P=(Fo^2^+2Fc^2^)/3'
_refine_ls_weighting_scheme calc
_refine_ls_wR_factor_gt 0.1076
_refine_ls_wR_factor_ref 0.1202
_reflns_Friedel_coverage 0.000
_reflns_number_gt 7297
_reflns_number_total 9842
_reflns_threshold_expression 'I > 2\s(I)'
_cod_data_source_file jp7b09440_si_002.cif
_cod_data_source_block CoE
_cod_depositor_comments 'Adding full bibliography for 1548425--1548426.cif.'
_cod_database_code 1548426
_shelx_shelxl_version_number 2014/7
_shelx_space_group_comment
;
The symmetry employed for this shelxl refinement is uniquely defined
by the following loop, which should always be used as a source of
symmetry information in preference to the above space-group names.
They are only intended as comments.
;
_shelx_estimated_absorpt_t_min 0.450
_shelx_estimated_absorpt_t_max 0.858

loop_
_space_group_symop_operation_xyz
'x, y, z'
'-x, y+1/2, -z+1/2'
'-x, -y, -z'
'x, -y-1/2, z-1/2'

loop_
_atom_site_label
_atom_site_type_symbol
_atom_site_fract_x
_atom_site_fract_y
_atom_site_fract_z
_atom_site_U_iso_or_equiv
_atom_site_adp_type
_atom_site_occupancy
_atom_site_site_symmetry_order
_atom_site_calc_flag
_atom_site_refinement_flags_posn
_atom_site_refinement_flags_adp
_atom_site_refinement_flags_occupancy
_atom_site_disorder_assembly
_atom_site_disorder_group
Co1 Co 0.38618(5) 0.24875(4) 0.54184(5) 0.01679(19) Uani 1 1 d . . . . .
Br1 Br 0.50385(5) 0.03684(3) 0.36552(4) 0.03432(19) Uani 1 1 d . . . . .
Br2 Br 0.33214(5) -0.02718(3) 0.44943(4) 0.03414(19) Uani 1 1 d . . . . .
Br3 Br 0.06743(5) 0.12691(3) 0.62851(4) 0.02985(18) Uani 1 1 d . . . . .
Br4 Br 0.05734(4) 0.28527(3) 0.67432(4) 0.02753(17) Uani 1 1 d . . . . .
Br5 Br 0.33441(5) 0.50159(3) 0.69267(4) 0.03056(18) Uani 1 1 d . . . . .
Br6 Br 0.54309(5) 0.49670(3) 0.66191(4) 0.03027(18) Uani 1 1 d . . . . .
Br7 Br 0.71954(5) 0.31570(4) 0.43263(5) 0.0410(2) Uani 1 1 d . . . . .
Br8 Br 0.64421(6) 0.16942(4) 0.35151(6) 0.0567(3) Uani 1 1 d . . . . .
N1 N 0.3816(3) 0.1660(2) 0.4935(3) 0.0216(12) Uani 1 1 d . . . . .
N2 N 0.2783(3) 0.2335(2) 0.5803(3) 0.0185(11) Uani 1 1 d . . . . .
N3 N 0.4038(3) 0.3343(2) 0.5850(3) 0.0159(11) Uani 1 1 d . . . . .
N4 N 0.4893(3) 0.2539(2) 0.4961(3) 0.0180(11) Uani 1 1 d . . . . .
C1 C 0.4466(4) 0.1511(3) 0.4494(4) 0.0226(14) Uani 1 1 d . . . . .
C2 C 0.4378(5) 0.0844(3) 0.4282(4) 0.0268(15) Uani 1 1 d . . . . .
C3 C 0.3684(5) 0.0598(3) 0.4614(4) 0.0262(15) Uani 1 1 d . . . . .
C4 C 0.3325(4) 0.1117(3) 0.5038(4) 0.0205(14) Uani 1 1 d . . . . .
C5 C 0.2625(4) 0.1148(3) 0.5478(4) 0.0232(15) Uani 1 1 d . . . . .
C6 C 0.2355(4) 0.1738(3) 0.5788(4) 0.0211(14) Uani 1 1 d . . . . .
C7 C 0.1568(4) 0.1854(3) 0.6135(4) 0.0221(14) Uani 1 1 d . . . . .
C8 C 0.1530(4) 0.2495(3) 0.6337(3) 0.0191(13) Uani 1 1 d . . . . .
C9 C 0.2324(4) 0.2804(3) 0.6144(3) 0.0181(13) Uani 1 1 d . . . . .
C10 C 0.2620(4) 0.3443(3) 0.6328(4) 0.0190(13) Uani 1 1 d . . . . .
C11 C 0.3431(4) 0.3679(3) 0.6205(4) 0.0200(14) Uani 1 1 d . . . . .
C12 C 0.3834(4) 0.4298(3) 0.6478(4) 0.0214(14) Uani 1 1 d . . . . .
C13 C 0.4657(4) 0.4288(3) 0.6307(4) 0.0234(15) Uani 1 1 d . . . . .
C14 C 0.4802(4) 0.3704(3) 0.5876(4) 0.0193(14) Uani 1 1 d . . . . .
C15 C 0.5525(4) 0.3547(3) 0.5496(4) 0.0203(14) Uani 1 1 d . . . . .
C16 C 0.5540(4) 0.2986(3) 0.5023(4) 0.0237(15) Uani 1 1 d . . . . .
C17 C 0.6180(4) 0.2751(3) 0.4547(4) 0.0268(15) Uani 1 1 d . . . . .
C18 C 0.5884(4) 0.2174(3) 0.4228(4) 0.0289(16) Uani 1 1 d . . . . .
C19 C 0.5077(4) 0.2028(3) 0.4503(4) 0.0222(14) Uani 1 1 d . . . . .
C20 C 0.2189(4) 0.0518(3) 0.5650(4) 0.0246(15) Uani 1 1 d . . . . .
C21 C 0.1537(5) 0.0254(3) 0.5142(4) 0.0324(17) Uani 1 1 d . . . . .
H21A H 0.1357 0.0471 0.4670 0.039 Uiso 1 1 calc R U . . .
C22 C 0.1141(6) -0.0333(4) 0.5324(5) 0.046(2) Uani 1 1 d . . . . .
H22A H 0.0679 -0.0503 0.4981 0.056 Uiso 1 1 calc R U . . .
C23 C 0.1412(6) -0.0668(4) 0.5993(6) 0.054(3) Uani 1 1 d . . . . .
C24 C 0.2070(6) -0.0406(4) 0.6500(5) 0.049(2) Uani 1 1 d . . . . .
H24A H 0.2259 -0.0628 0.6965 0.059 Uiso 1 1 calc R U . . .
C25 C 0.2459(5) 0.0191(3) 0.6323(4) 0.0336(17) Uani 1 1 d . . . . .
H25A H 0.2909 0.0369 0.6671 0.040 Uiso 1 1 calc R U . . .
C26 C 0.2059(4) 0.3867(3) 0.6766(4) 0.0209(14) Uani 1 1 d . . . . .
C27 C 0.1444(5) 0.4273(3) 0.6399(4) 0.0312(17) Uani 1 1 d . . . . .
H27A H 0.1369 0.4297 0.5853 0.037 Uiso 1 1 calc R U . . .
C28 C 0.0933(6) 0.4647(4) 0.6830(5) 0.048(2) Uani 1 1 d . . . . .
H28A H 0.0513 0.4931 0.6574 0.058 Uiso 1 1 calc R U . . .
C29 C 0.1024(6) 0.4615(4) 0.7627(5) 0.047(2) Uani 1 1 d . . . . .
C30 C 0.1645(5) 0.4215(4) 0.7991(5) 0.0395(19) Uani 1 1 d . . . . .
H30A H 0.1717 0.4191 0.8538 0.047 Uiso 1 1 calc R U . . .
C31 C 0.2168(5) 0.3846(3) 0.7567(4) 0.0261(15) Uani 1 1 d . . . . .
H31A H 0.2605 0.3577 0.7825 0.031 Uiso 1 1 calc R U . . .
C32 C 0.6313(4) 0.3966(3) 0.5599(4) 0.0237(15) Uani 1 1 d . . . . .
C33 C 0.6973(5) 0.3819(4) 0.6164(5) 0.0392(19) Uani 1 1 d . . . . .
H33A H 0.6920 0.3456 0.6495 0.047 Uiso 1 1 calc R U . . .
C34 C 0.7716(5) 0.4199(4) 0.6252(5) 0.043(2) Uani 1 1 d . . . . .
H34A H 0.8168 0.4091 0.6641 0.051 Uiso 1 1 calc R U . . .
C35 C 0.7805(5) 0.4735(4) 0.5779(4) 0.0394(19) Uani 1 1 d . . . . .
C36 C 0.7141(5) 0.4880(4) 0.5220(4) 0.0349(18) Uani 1 1 d . . . . .
H36A H 0.7189 0.5248 0.4895 0.042 Uiso 1 1 calc R U . . .
C37 C 0.6406(4) 0.4498(3) 0.5124(4) 0.0278(16) Uani 1 1 d . . . . .
H37A H 0.5960 0.4601 0.4727 0.033 Uiso 1 1 calc R U . . .
C38 C 0.1011(7) -0.1313(4) 0.6188(8) 0.084(4) Uani 1 1 d . . . . .
H38A H 0.1399 -0.1672 0.6087 0.126 Uiso 1 1 calc R U . . .
H38B H 0.0458 -0.1369 0.5869 0.126 Uiso 1 1 calc R U . . .
H38C H 0.0915 -0.1316 0.6733 0.126 Uiso 1 1 calc R U . . .
C39 C 0.0458(8) 0.5030(5) 0.8093(7) 0.081(4) Uani 1 1 d . . . . .
H39A H 0.0223 0.4756 0.8480 0.122 Uiso 1 1 calc R U . . .
H39B H -0.0018 0.5217 0.7748 0.122 Uiso 1 1 calc R U . . .
H39C H 0.0803 0.5383 0.8349 0.122 Uiso 1 1 calc R U . . .
C40 C 0.8615(5) 0.5148(5) 0.5884(5) 0.055(2) Uani 1 1 d . . . . .
H40A H 0.8488 0.5587 0.5677 0.082 Uiso 1 1 calc R U . . .
H40B H 0.9061 0.4945 0.5609 0.082 Uiso 1 1 calc R U . . .
H40C H 0.8821 0.5179 0.6433 0.082 Uiso 1 1 calc R U . . .
N5 N 0.4468(3) 0.2106(2) 0.6361(3) 0.0209(12) Uani 1 1 d . . . . .
C41 C 0.4280(4) 0.2319(3) 0.7055(4) 0.0246(15) Uani 1 1 d . . . . .
H41A H 0.3859 0.2652 0.7076 0.030 Uiso 1 1 calc R U . . .
C42 C 0.4679(5) 0.2069(3) 0.7735(4) 0.0275(16) Uani 1 1 d . . . . .
H42A H 0.4540 0.2232 0.8215 0.033 Uiso 1 1 calc R U . . .
C43 C 0.5284(5) 0.1578(3) 0.7710(4) 0.0368(18) Uani 1 1 d . . . . .
H43A H 0.5557 0.1393 0.8173 0.044 Uiso 1 1 calc R U . . .
C44 C 0.5482(5) 0.1363(3) 0.7009(4) 0.0370(19) Uani 1 1 d . . . . .
H44A H 0.5907 0.1035 0.6978 0.044 Uiso 1 1 calc R U . . .
C45 C 0.5052(5) 0.1632(3) 0.6339(4) 0.0294(16) Uani 1 1 d . . . . .
H45A H 0.5180 0.1473 0.5854 0.035 Uiso 1 1 calc R U . . .
N6 N 0.3231(3) 0.2875(2) 0.4471(3) 0.0189(11) Uani 1 1 d . . . . .
C46 C 0.3433(4) 0.3467(3) 0.4210(4) 0.0222(14) Uani 1 1 d . . . . .
H46A H 0.3892 0.3705 0.4484 0.027 Uiso 1 1 calc R U . . .
C47 C 0.2995(4) 0.3743(3) 0.3556(4) 0.0285(16) Uani 1 1 d . . . . .
H47A H 0.3138 0.4170 0.3398 0.034 Uiso 1 1 calc R U . . .
C48 C 0.2358(4) 0.3397(3) 0.3139(4) 0.0272(15) Uani 1 1 d . . . . .
H48A H 0.2064 0.3570 0.2678 0.033 Uiso 1 1 calc R U . . .
C49 C 0.2150(5) 0.2783(3) 0.3409(4) 0.0312(17) Uani 1 1 d . . . . .
H49A H 0.1701 0.2533 0.3139 0.037 Uiso 1 1 calc R U . . .
C50 C 0.2598(4) 0.2544(3) 0.4067(4) 0.0237(15) Uani 1 1 d . . . . .
H50A H 0.2452 0.2123 0.4243 0.028 Uiso 1 1 calc R U . . .
C1S C 0.2471(9) 0.6973(4) 0.7979(6) 0.071(4) Uani 0.509(11) 1 d D U P A 1
H1SA H 0.3011 0.7091 0.7750 0.085 Uiso 0.509(11) 1 calc R U P A 1
Cl1S Cl 0.2695(8) 0.6942(3) 0.8989(5) 0.091(3) Uani 0.509(11) 1 d D U P A 1
Cl2S Cl 0.2120(5) 0.6197(3) 0.7637(4) 0.0461(15) Uani 0.509(11) 1 d D U P A 1
Cl3S Cl 0.1672(4) 0.7561(3) 0.7704(4) 0.0488(16) Uani 0.509(11) 1 d D U P A 1
C3S C 0.1688(10) 0.6835(4) 0.8254(5) 0.056(3) Uani 0.491(11) 1 d D U P A 2
H3SA H 0.1052 0.6882 0.8270 0.068 Uiso 0.491(11) 1 calc R U P A 2
Cl7S Cl 0.2050(9) 0.7401(5) 0.7608(5) 0.108(3) Uani 0.491(11) 1 d D U P A 2
Cl8S Cl 0.1931(8) 0.6044(4) 0.7940(8) 0.110(4) Uani 0.491(11) 1 d D U P A 2
Cl9S Cl 0.2232(8) 0.6937(5) 0.9177(4) 0.103(3) Uani 0.491(11) 1 d D U P A 2
C2S C -0.0381(5) 0.3193(3) 0.4066(3) 0.056(2) Uani 1 1 d D U . . .
H2SA H -0.0887 0.2902 0.3915 0.067 Uiso 1 1 calc R U . . .
Cl4S Cl 0.00410(15) 0.34611(12) 0.32295(13) 0.0561(6) Uani 1 1 d D U . . .
Cl5S Cl 0.04052(18) 0.27456(15) 0.46419(15) 0.0763(8) Uani 1 1 d D U . . .
Cl6S Cl -0.07245(18) 0.38637(13) 0.45832(18) 0.0789(9) Uani 1 1 d D U . . .

loop_
_atom_site_aniso_label
_atom_site_aniso_U_11
_atom_site_aniso_U_22
_atom_site_aniso_U_33
_atom_site_aniso_U_23
_atom_site_aniso_U_13
_atom_site_aniso_U_12
Co1 0.0212(5) 0.0119(4) 0.0177(4) -0.0026(3) 0.0039(3) -0.0017(3)
Br1 0.0411(5) 0.0270(4) 0.0368(4) -0.0132(3) 0.0128(3) 0.0032(3)
Br2 0.0470(5) 0.0171(3) 0.0395(4) -0.0100(3) 0.0102(4) -0.0044(3)
Br3 0.0294(4) 0.0249(4) 0.0368(4) -0.0033(3) 0.0108(3) -0.0121(3)
Br4 0.0225(4) 0.0289(4) 0.0325(4) -0.0036(3) 0.0086(3) -0.0014(3)
Br5 0.0358(4) 0.0181(3) 0.0395(4) -0.0129(3) 0.0119(3) -0.0056(3)
Br6 0.0344(4) 0.0257(4) 0.0314(4) -0.0078(3) 0.0068(3) -0.0142(3)
Br7 0.0281(4) 0.0366(4) 0.0621(6) -0.0047(4) 0.0225(4) -0.0042(3)
Br8 0.0578(6) 0.0378(5) 0.0837(7) -0.0222(5) 0.0498(5) -0.0058(4)
N1 0.029(3) 0.013(3) 0.023(3) -0.002(2) 0.007(2) 0.001(2)
N2 0.026(3) 0.013(2) 0.018(3) -0.003(2) 0.007(2) -0.005(2)
N3 0.018(3) 0.012(2) 0.018(3) 0.000(2) 0.004(2) -0.004(2)
N4 0.021(3) 0.013(2) 0.020(3) -0.003(2) 0.006(2) 0.001(2)
C1 0.026(4) 0.022(3) 0.020(3) 0.000(3) 0.004(3) 0.002(3)
C2 0.034(4) 0.024(4) 0.022(4) -0.004(3) 0.004(3) 0.005(3)
C3 0.039(4) 0.010(3) 0.029(4) -0.005(3) 0.000(3) -0.004(3)
C4 0.022(3) 0.015(3) 0.025(4) -0.003(3) 0.004(3) -0.004(3)
C5 0.029(4) 0.021(3) 0.020(3) -0.001(3) 0.002(3) -0.006(3)
C6 0.027(4) 0.019(3) 0.017(3) -0.004(3) 0.003(3) -0.008(3)
C7 0.026(4) 0.023(3) 0.018(3) 0.000(3) 0.007(3) -0.010(3)
C8 0.023(3) 0.017(3) 0.018(3) 0.000(3) 0.005(3) -0.003(3)
C9 0.022(3) 0.018(3) 0.015(3) -0.001(3) 0.003(3) -0.003(3)
C10 0.019(3) 0.018(3) 0.020(3) -0.002(3) 0.003(3) 0.000(3)
C11 0.024(4) 0.014(3) 0.022(3) 0.001(3) 0.002(3) -0.005(3)
C12 0.028(4) 0.015(3) 0.022(3) -0.003(3) 0.005(3) -0.005(3)
C13 0.029(4) 0.019(3) 0.022(3) -0.002(3) 0.002(3) -0.010(3)
C14 0.024(4) 0.012(3) 0.021(3) 0.000(3) 0.000(3) -0.001(3)
C15 0.016(3) 0.019(3) 0.025(3) 0.003(3) 0.001(3) -0.004(3)
C16 0.024(4) 0.022(3) 0.025(4) 0.003(3) 0.004(3) 0.006(3)
C17 0.024(4) 0.019(3) 0.039(4) 0.004(3) 0.012(3) 0.003(3)
C18 0.029(4) 0.030(4) 0.030(4) 0.004(3) 0.012(3) 0.008(3)
C19 0.026(4) 0.019(3) 0.021(3) 0.003(3) 0.004(3) 0.005(3)
C20 0.037(4) 0.015(3) 0.023(4) -0.004(3) 0.013(3) -0.005(3)
C21 0.037(4) 0.025(4) 0.037(4) -0.019(3) 0.010(3) -0.019(3)
C22 0.052(5) 0.031(4) 0.059(6) -0.013(4) 0.019(4) -0.013(4)
C23 0.048(6) 0.025(4) 0.094(8) -0.004(5) 0.030(5) -0.004(4)
C24 0.056(6) 0.036(5) 0.062(6) 0.021(4) 0.032(5) 0.016(4)
C25 0.038(4) 0.026(4) 0.039(4) 0.005(3) 0.016(4) 0.002(3)
C26 0.026(4) 0.011(3) 0.027(4) -0.003(3) 0.009(3) -0.003(3)
C27 0.034(4) 0.023(4) 0.037(4) 0.001(3) 0.007(3) 0.006(3)
C28 0.046(5) 0.038(5) 0.064(6) 0.011(4) 0.018(4) 0.016(4)
C29 0.058(6) 0.033(4) 0.055(6) 0.000(4) 0.031(5) 0.014(4)
C30 0.053(5) 0.032(4) 0.036(4) -0.007(3) 0.017(4) -0.002(4)
C31 0.033(4) 0.018(3) 0.029(4) -0.001(3) 0.012(3) 0.003(3)
C32 0.022(4) 0.024(3) 0.026(4) -0.003(3) 0.005(3) -0.001(3)
C33 0.037(5) 0.040(4) 0.040(5) 0.002(4) 0.001(4) -0.001(4)
C34 0.031(4) 0.057(5) 0.039(5) -0.011(4) -0.006(4) -0.003(4)
C35 0.027(4) 0.055(5) 0.037(4) -0.016(4) 0.008(4) -0.014(4)
C36 0.036(4) 0.037(4) 0.033(4) -0.002(3) 0.011(4) -0.017(3)
C37 0.024(4) 0.031(4) 0.029(4) 0.000(3) 0.001(3) -0.005(3)
C38 0.083(8) 0.030(5) 0.144(11) 0.031(6) 0.036(8) -0.009(5)
C39 0.106(9) 0.059(6) 0.089(8) 0.000(6) 0.058(7) 0.044(6)
C40 0.036(5) 0.070(6) 0.059(6) -0.019(5) 0.008(4) -0.023(4)
N5 0.027(3) 0.016(3) 0.021(3) 0.000(2) 0.007(2) 0.000(2)
C41 0.030(4) 0.019(3) 0.026(4) -0.001(3) 0.007(3) -0.003(3)
C42 0.041(4) 0.023(3) 0.019(3) 0.002(3) 0.004(3) -0.002(3)
C43 0.056(5) 0.028(4) 0.026(4) 0.010(3) -0.002(4) 0.004(4)
C44 0.056(5) 0.025(4) 0.028(4) 0.001(3) -0.001(4) 0.013(4)
C45 0.047(5) 0.017(3) 0.024(4) -0.006(3) 0.007(3) 0.004(3)
N6 0.020(3) 0.017(3) 0.021(3) -0.006(2) 0.005(2) -0.002(2)
C46 0.024(4) 0.021(3) 0.021(3) -0.003(3) 0.002(3) -0.005(3)
C47 0.031(4) 0.028(4) 0.026(4) 0.004(3) 0.002(3) -0.002(3)
C48 0.030(4) 0.029(4) 0.021(4) 0.003(3) 0.001(3) 0.005(3)
C49 0.032(4) 0.025(4) 0.034(4) -0.009(3) -0.008(3) -0.003(3)
C50 0.024(4) 0.016(3) 0.031(4) -0.005(3) 0.000(3) 0.000(3)
C1S 0.089(7) 0.054(6) 0.067(7) -0.002(6) -0.003(7) -0.001(6)
Cl1S 0.148(8) 0.042(3) 0.073(5) -0.020(3) -0.039(5) 0.013(4)
Cl2S 0.045(3) 0.036(3) 0.058(3) -0.009(2) 0.006(2) -0.002(2)
Cl3S 0.036(3) 0.036(2) 0.072(4) -0.005(2) -0.006(2) 0.003(2)
C3S 0.074(7) 0.043(6) 0.050(6) 0.000(5) 0.000(6) -0.014(6)
Cl7S 0.152(8) 0.108(7) 0.061(4) 0.011(4) -0.002(5) -0.067(6)
Cl8S 0.103(7) 0.064(5) 0.149(9) -0.017(5) -0.047(6) 0.031(5)
Cl9S 0.140(8) 0.114(6) 0.052(4) -0.003(4) -0.001(5) -0.024(6)
C2S 0.050(5) 0.050(5) 0.069(5) -0.011(4) 0.013(4) -0.003(4)
Cl4S 0.0494(13) 0.0689(15) 0.0489(13) 0.0021(11) 0.0012(10) 0.0073(11)
Cl5S 0.0703(18) 0.106(2) 0.0520(15) 0.0195(14) 0.0034(13) 0.0160(16)
Cl6S 0.0682(17) 0.0671(16) 0.109(2) -0.0326(16) 0.0428(16) -0.0116(13)

loop_
_atom_type_symbol
_atom_type_description
_atom_type_scat_dispersion_real
_atom_type_scat_dispersion_imag
_atom_type_scat_source
C C 0.0040 0.0020 'Calculated using XDISP in WinGX (Farrugia, 1999)'
H H 0.0000 0.0000 'Calculated using XDISP in WinGX (Farrugia, 1999)'
N N 0.0076 0.0040 'Calculated using XDISP in WinGX (Farrugia, 1999)'
Cl Cl 0.1697 0.1896 'Calculated using XDISP in WinGX (Farrugia, 1999)'
Co Co 0.3480 1.1404 'Calculated using XDISP in WinGX (Farrugia, 1999)'
Br Br -0.7406 2.7887 'Calculated using XDISP in WinGX (Farrugia, 1999)'

loop_
_geom_angle_atom_site_label_1
_geom_angle_atom_site_label_2
_geom_angle_atom_site_label_3
_geom_angle
N4 Co1 N1 81.5(2)
N4 Co1 N2 172.4(2)
N1 Co1 N2 91.1(2)
N4 Co1 N3 91.4(2)
N1 Co1 N3 172.8(2)
N2 Co1 N3 96.1(2)
N4 Co1 N5 91.4(2)
N1 Co1 N5 90.6(2)
N2 Co1 N5 90.1(2)
N3 Co1 N5 89.8(2)
N4 Co1 N6 89.5(2)
N1 Co1 N6 89.7(2)
N2 Co1 N6 89.0(2)
N3 Co1 N6 90.0(2)
N5 Co1 N6 179.1(2)
C4 N1 C1 110.5(5)
C4 N1 Co1 131.4(4)
C1 N1 Co1 117.1(4)
C9 N2 C6 110.4(5)
C9 N2 Co1 124.2(4)
C6 N2 Co1 125.4(4)
C11 N3 C14 110.5(5)
C11 N3 Co1 124.0(4)
C14 N3 Co1 125.5(4)
C16 N4 C19 111.2(5)
C16 N4 Co1 131.9(4)
C19 N4 Co1 116.8(4)
N1 C1 C2 107.8(6)
N1 C1 C19 111.4(5)
C2 C1 C19 139.8(6)
C3 C2 C1 107.4(6)
C3 C2 Br1 124.6(5)
C1 C2 Br1 127.9(5)
C2 C3 C4 108.3(5)
C2 C3 Br2 122.8(5)
C4 C3 Br2 128.9(5)
N1 C4 C5 121.0(5)
N1 C4 C3 106.0(5)
C5 C4 C3 133.0(6)
C4 C5 C6 122.2(6)
C4 C5 C20 117.9(6)
C6 C5 C20 119.8(6)
N2 C6 C5 126.6(6)
N2 C6 C7 106.0(5)
C5 C6 C7 127.4(6)
C8 C7 C6 109.3(5)
C8 C7 Br3 121.6(5)
C6 C7 Br3 129.1(5)
C7 C8 C9 107.1(5)
C7 C8 Br4 122.3(5)
C9 C8 Br4 130.6(4)
N2 C9 C10 125.0(6)
N2 C9 C8 107.1(5)
C10 C9 C8 127.7(6)
C11 C10 C9 124.5(6)
C11 C10 C26 118.0(5)
C9 C10 C26 117.2(5)
N3 C11 C10 125.5(5)
N3 C11 C12 106.5(5)
C10 C11 C12 127.8(6)
C13 C12 C11 107.4(5)
C13 C12 Br5 123.2(5)
C11 C12 Br5 129.2(5)
C12 C13 C14 109.6(5)
C12 C13 Br6 121.4(5)
C14 C13 Br6 129.0(5)
N3 C14 C15 126.0(5)
N3 C14 C13 105.7(5)
C15 C14 C13 128.0(6)
C14 C15 C16 121.8(6)
C14 C15 C32 120.2(6)
C16 C15 C32 118.0(6)
N4 C16 C15 122.2(6)
N4 C16 C17 106.5(5)
C15 C16 C17 131.3(6)
C18 C17 C16 107.3(6)
C18 C17 Br7 124.0(5)
C16 C17 Br7 128.6(5)
C17 C18 C19 108.4(6)
C17 C18 Br8 124.3(5)
C19 C18 Br8 127.3(5)
N4 C19 C1 113.1(5)
N4 C19 C18 106.7(6)
C1 C19 C18 140.0(6)
C25 C20 C21 119.5(6)
C25 C20 C5 118.9(6)
C21 C20 C5 121.6(6)
C20 C21 C22 120.0(8)
C20 C21 H21A 120.0
C22 C21 H21A 120.0
C23 C22 C21 121.0(8)
C23 C22 H22A 119.5
C21 C22 H22A 119.5
C22 C23 C24 119.0(7)
C22 C23 C38 121.8(10)
C24 C23 C38 119.3(10)
C23 C24 C25 120.1(8)
C23 C24 H24A 120.0
C25 C24 H24A 120.0
C20 C25 C24 120.5(8)
C20 C25 H25A 119.8
C24 C25 H25A 119.8
C27 C26 C31 119.4(6)
C27 C26 C10 121.9(6)
C31 C26 C10 118.7(6)
C26 C27 C28 119.6(7)
C26 C27 H27A 120.2
C28 C27 H27A 120.2
C27 C28 C29 121.2(8)
C27 C28 H28A 119.4
C29 C28 H28A 119.4
C30 C29 C28 118.9(7)
C30 C29 C39 120.5(8)
C28 C29 C39 120.6(8)
C29 C30 C31 120.3(7)
C29 C30 H30A 119.8
C31 C30 H30A 119.8
C30 C31 C26 120.5(7)
C30 C31 H31A 119.8
C26 C31 H31A 119.8
C33 C32 C37 118.7(6)
C33 C32 C15 120.2(6)
C37 C32 C15 121.1(6)
C32 C33 C34 120.4(7)
C32 C33 H33A 119.8
C34 C33 H33A 119.8
C33 C34 C35 120.8(8)
C33 C34 H34A 119.6
C35 C34 H34A 119.6
C36 C35 C34 118.4(7)
C36 C35 C40 121.3(8)
C34 C35 C40 120.3(8)
C35 C36 C37 121.0(7)
C35 C36 H36A 119.5
C37 C36 H36A 119.5
C36 C37 C32 120.7(7)
C36 C37 H37A 119.6
C32 C37 H37A 119.6
C23 C38 H38A 109.5
C23 C38 H38B 109.5
H38A C38 H38B 109.5
C23 C38 H38C 109.5
H38A C38 H38C 109.5
H38B C38 H38C 109.5
C29 C39 H39A 109.5
C29 C39 H39B 109.5
H39A C39 H39B 109.5
C29 C39 H39C 109.5
H39A C39 H39C 109.5
H39B C39 H39C 109.5
C35 C40 H40A 109.5
C35 C40 H40B 109.5
H40A C40 H40B 109.5
C35 C40 H40C 109.5
H40A C40 H40C 109.5
H40B C40 H40C 109.5
C45 N5 C41 118.4(6)
C45 N5 Co1 122.0(4)
C41 N5 Co1 119.5(4)
N5 C41 C42 122.2(6)
N5 C41 H41A 118.9
C42 C41 H41A 118.9
C41 C42 C43 119.3(6)
C41 C42 H42A 120.4
C43 C42 H42A 120.4
C44 C43 C42 118.9(7)
C44 C43 H43A 120.6
C42 C43 H43A 120.6
C43 C44 C45 119.3(7)
C43 C44 H44A 120.4
C45 C44 H44A 120.4
N5 C45 C44 121.9(6)
N5 C45 H45A 119.0
C44 C45 H45A 119.0
C50 N6 C46 117.8(6)
C50 N6 Co1 120.4(4)
C46 N6 Co1 121.8(4)
N6 C46 C47 122.3(6)
N6 C46 H46A 118.9
C47 C46 H46A 118.9
C48 C47 C46 119.6(6)
C48 C47 H47A 120.2
C46 C47 H47A 120.2
C47 C48 C49 118.0(6)
C47 C48 H48A 121.0
C49 C48 H48A 121.0
C50 C49 C48 119.4(6)
C50 C49 H49A 120.3
C48 C49 H49A 120.3
N6 C50 C49 122.8(6)
N6 C50 H50A 118.6
C49 C50 H50A 118.6
Cl2S C1S Cl1S 109.1(6)
Cl2S C1S Cl3S 109.8(6)
Cl1S C1S Cl3S 110.8(7)
Cl2S C1S H1SA 109.0
Cl1S C1S H1SA 109.0
Cl3S C1S H1SA 109.0
Cl9S C3S Cl7S 110.8(7)
Cl9S C3S Cl8S 107.3(7)
Cl7S C3S Cl8S 108.1(7)
Cl9S C3S H3SA 110.2
Cl7S C3S H3SA 110.2
Cl8S C3S H3SA 110.2
Cl4S C2S Cl5S 109.7(4)
Cl4S C2S Cl6S 110.3(4)
Cl5S C2S Cl6S 110.2(4)
Cl4S C2S H2SA 108.8
Cl5S C2S H2SA 108.8
Cl6S C2S H2SA 108.9

loop_
_geom_bond_atom_site_label_1
_geom_bond_atom_site_label_2
_geom_bond_distance
Co1 N4 1.877(5)
Co1 N1 1.889(5)
Co1 N2 1.904(5)
Co1 N3 1.913(5)
Co1 N5 1.968(5)
Co1 N6 1.994(5)
Br1 C2 1.857(6)
Br2 C3 1.870(6)
Br3 C7 1.878(6)
Br4 C8 1.869(6)
Br5 C12 1.867(6)
Br6 C13 1.881(6)
Br7 C17 1.866(7)
Br8 C18 1.873(7)
N1 C4 1.371(8)
N1 C1 1.373(8)
N2 C9 1.373(8)
N2 C6 1.391(8)
N3 C11 1.373(8)
N3 C14 1.399(8)
N4 C16 1.356(8)
N4 C19 1.365(8)
C1 C2 1.416(9)
C1 C19 1.422(9)
C2 C3 1.379(10)
C3 C4 1.442(9)
C4 C5 1.405(9)
C5 C6 1.406(9)
C5 C20 1.501(9)
C6 C7 1.447(9)
C7 C8 1.360(9)
C8 C9 1.462(8)
C9 C10 1.410(8)
C10 C11 1.392(9)
C10 C26 1.501(8)
C11 C12 1.470(8)
C12 C13 1.348(9)
C13 C14 1.442(9)
C14 C15 1.406(9)
C15 C16 1.416(9)
C15 C32 1.493(9)
C16 C17 1.451(9)
C17 C18 1.363(10)
C18 C19 1.427(9)
C20 C25 1.379(10)
C20 C21 1.383(10)
C21 C22 1.402(10)
C21 H21A 0.9500
C22 C23 1.382(13)
C22 H22A 0.9500
C23 C24 1.387(13)
C23 C38 1.514(11)
C24 C25 1.412(11)
C24 H24A 0.9500
C25 H25A 0.9500
C26 C27 1.372(9)
C26 C31 1.391(9)
C27 C28 1.385(10)
C27 H27A 0.9500
C28 C29 1.385(12)
C28 H28A 0.9500
C29 C30 1.370(12)
C29 C39 1.522(11)
C30 C31 1.384(10)
C30 H30A 0.9500
C31 H31A 0.9500
C32 C33 1.379(10)
C32 C37 1.386(9)
C33 C34 1.389(11)
C33 H33A 0.9500
C34 C35 1.389(12)
C34 H34A 0.9500
C35 C36 1.376(11)
C35 C40 1.513(10)
C36 C37 1.382(9)
C36 H36A 0.9500
C37 H37A 0.9500
C38 H38A 0.9800
C38 H38B 0.9800
C38 H38C 0.9800
C39 H39A 0.9800
C39 H39B 0.9800
C39 H39C 0.9800
C40 H40A 0.9800
C40 H40B 0.9800
C40 H40C 0.9800
N5 C45 1.334(8)
N5 C41 1.350(8)
C41 C42 1.376(9)
C41 H41A 0.9500
C42 C43 1.381(10)
C42 H42A 0.9500
C43 C44 1.368(10)
C43 H43A 0.9500
C44 C45 1.396(10)
C44 H44A 0.9500
C45 H45A 0.9500
N6 C50 1.334(8)
N6 C46 1.343(8)
C46 C47 1.386(9)
C46 H46A 0.9500
C47 C48 1.363(10)
C47 H47A 0.9500
C48 C49 1.391(10)
C48 H48A 0.9500
C49 C50 1.369(9)
C49 H49A 0.9500
C50 H50A 0.9500
C1S Cl2S 1.761(8)
C1S Cl1S 1.761(8)
C1S Cl3S 1.761(8)
C1S H1SA 1.0000
C3S Cl9S 1.751(8)
C3S Cl7S 1.753(7)
C3S Cl8S 1.761(8)
C3S H3SA 1.0000
C2S Cl4S 1.755(6)
C2S Cl5S 1.756(6)
C2S Cl6S 1.758(6)
C2S H2SA 1.0000

loop_
_geom_torsion_atom_site_label_1
_geom_torsion_atom_site_label_2
_geom_torsion_atom_site_label_3
_geom_torsion_atom_site_label_4
_geom_torsion
N4 Co1 N1 C4 164.8(6)
N2 Co1 N1 C4 -16.6(6)
N5 Co1 N1 C4 73.5(6)
N6 Co1 N1 C4 -105.7(6)
N4 Co1 N1 C1 -2.6(5)
N2 Co1 N1 C1 176.0(5)
N5 Co1 N1 C1 -93.9(5)
N6 Co1 N1 C1 86.9(5)
N1 Co1 N4 C16 -172.6(6)
N3 Co1 N4 C16 7.6(6)
N5 Co1 N4 C16 -82.2(6)
N6 Co1 N4 C16 97.6(6)
N1 Co1 N4 C19 3.7(5)
N3 Co1 N4 C19 -176.0(5)
N5 Co1 N4 C19 94.1(5)
N6 Co1 N4 C19 -86.0(5)
C4 N1 C1 C2 1.7(7)
Co1 N1 C1 C2 171.6(4)
C4 N1 C1 C19 -168.8(5)
Co1 N1 C1 C19 1.1(7)
N1 C1 C2 C3 -1.3(8)
C19 C1 C2 C3 165.0(8)
N1 C1 C2 Br1 177.4(5)
C19 C1 C2 Br1 -16.4(13)
C1 C2 C3 C4 0.4(8)
Br1 C2 C3 C4 -178.3(5)
C1 C2 C3 Br2 -179.9(5)
Br1 C2 C3 Br2 1.4(9)
C1 N1 C4 C5 179.3(6)
Co1 N1 C4 C5 11.3(10)
C1 N1 C4 C3 -1.5(7)
Co1 N1 C4 C3 -169.5(5)
C2 C3 C4 N1 0.6(7)
Br2 C3 C4 N1 -179.1(5)
C2 C3 C4 C5 179.7(7)
Br2 C3 C4 C5 0.0(12)
N1 C4 C5 C6 4.5(10)
C3 C4 C5 C6 -174.5(7)
N1 C4 C5 C20 -172.3(6)
C3 C4 C5 C20 8.7(11)
C9 N2 C6 C5 179.3(6)
Co1 N2 C6 C5 -1.4(9)
C9 N2 C6 C7 1.0(7)
Co1 N2 C6 C7 -179.7(4)
C4 C5 C6 N2 -9.2(10)
C20 C5 C6 N2 167.5(6)
C4 C5 C6 C7 168.7(6)
C20 C5 C6 C7 -14.6(10)
N2 C6 C7 C8 0.6(7)
C5 C6 C7 C8 -177.6(6)
N2 C6 C7 Br3 178.7(5)
C5 C6 C7 Br3 0.4(10)
C6 C7 C8 C9 -2.0(7)
Br3 C7 C8 C9 179.8(4)
C6 C7 C8 Br4 175.8(4)
Br3 C7 C8 Br4 -2.4(8)
C6 N2 C9 C10 172.5(6)
Co1 N2 C9 C10 -6.7(9)
C6 N2 C9 C8 -2.2(7)
Co1 N2 C9 C8 178.5(4)
C7 C8 C9 N2 2.6(7)
Br4 C8 C9 N2 -174.9(5)
C7 C8 C9 C10 -172.0(6)
Br4 C8 C9 C10 10.5(10)
N2 C9 C10 C11 -1.7(10)
C8 C9 C10 C11 172.0(6)
N2 C9 C10 C26 -174.4(6)
C8 C9 C10 C26 -0.8(10)
C14 N3 C11 C10 -175.5(6)
Co1 N3 C11 C10 2.4(9)
C14 N3 C11 C12 0.0(7)
Co1 N3 C11 C12 177.9(4)
C9 C10 C11 N3 4.0(10)
C26 C10 C11 N3 176.7(6)
C9 C10 C11 C12 -170.5(6)
C26 C10 C11 C12 2.2(10)
N3 C11 C12 C13 -2.8(7)
C10 C11 C12 C13 172.5(6)
N3 C11 C12 Br5 173.8(5)
C10 C11 C12 Br5 -10.9(10)
C11 C12 C13 C14 4.4(7)
Br5 C12 C13 C14 -172.4(5)
C11 C12 C13 Br6 -175.7(4)
Br5 C12 C13 Br6 7.5(8)
C11 N3 C14 C15 -172.3(6)
Co1 N3 C14 C15 9.8(9)
C11 N3 C14 C13 2.6(7)
Co1 N3 C14 C13 -175.2(4)
C12 C13 C14 N3 -4.4(7)
Br6 C13 C14 N3 175.8(5)
C12 C13 C14 C15 170.4(6)
Br6 C13 C14 C15 -9.4(10)
N3 C14 C15 C16 0.8(10)
C13 C14 C15 C16 -173.0(6)
N3 C14 C15 C32 -177.7(6)
C13 C14 C15 C32 8.5(10)
C19 N4 C16 C15 -176.9(6)
Co1 N4 C16 C15 -0.4(10)
C19 N4 C16 C17 1.8(7)
Co1 N4 C16 C17 178.3(5)
C14 C15 C16 N4 -5.8(10)
C32 C15 C16 N4 172.8(6)
C14 C15 C16 C17 175.9(7)
C32 C15 C16 C17 -5.6(11)
N4 C16 C17 C18 -0.3(8)
C15 C16 C17 C18 178.2(7)
N4 C16 C17 Br7 175.8(5)
C15 C16 C17 Br7 -5.7(11)
C16 C17 C18 C19 -1.2(8)
Br7 C17 C18 C19 -177.5(5)
C16 C17 C18 Br8 176.1(5)
Br7 C17 C18 Br8 -0.2(9)
C16 N4 C19 C1 173.0(5)
Co1 N4 C19 C1 -4.1(7)
C16 N4 C19 C18 -2.5(7)
Co1 N4 C19 C18 -179.6(4)
N1 C1 C19 N4 1.9(8)
C2 C1 C19 N4 -164.1(8)
N1 C1 C19 C18 175.1(8)
C2 C1 C19 C18 9.2(16)
C17 C18 C19 N4 2.2(8)
Br8 C18 C19 N4 -174.9(5)
C17 C18 C19 C1 -171.3(8)
Br8 C18 C19 C1 11.6(13)
C4 C5 C20 C25 92.7(8)
C6 C5 C20 C25 -84.2(8)
C4 C5 C20 C21 -86.0(8)
C6 C5 C20 C21 97.1(8)
C25 C20 C21 C22 1.7(10)
C5 C20 C21 C22 -179.6(6)
C20 C21 C22 C23 -2.3(12)
C21 C22 C23 C24 1.8(12)
C21 C22 C23 C38 -178.1(8)
C22 C23 C24 C25 -0.7(12)
C38 C23 C24 C25 179.2(8)
C21 C20 C25 C24 -0.5(10)
C5 C20 C25 C24 -179.3(6)
C23 C24 C25 C20 0.1(11)
C11 C10 C26 C27 95.4(8)
C9 C10 C26 C27 -91.3(8)
C11 C10 C26 C31 -84.6(8)
C9 C10 C26 C31 88.7(8)
C31 C26 C27 C28 -1.0(10)
C10 C26 C27 C28 179.0(7)
C26 C27 C28 C29 -0.7(12)
C27 C28 C29 C30 1.4(13)
C27 C28 C29 C39 180.0(9)
C28 C29 C30 C31 -0.4(12)
C39 C29 C30 C31 -179.0(8)
C29 C30 C31 C26 -1.3(11)
C27 C26 C31 C30 2.0(10)
C10 C26 C31 C30 -178.0(6)
C14 C15 C32 C33 92.6(8)
C16 C15 C32 C33 -85.9(8)
C14 C15 C32 C37 -88.9(8)
C16 C15 C32 C37 92.5(8)
C37 C32 C33 C34 0.1(11)
C15 C32 C33 C34 178.6(7)
C32 C33 C34 C35 0.4(12)
C33 C34 C35 C36 -0.1(12)
C33 C34 C35 C40 179.6(8)
C34 C35 C36 C37 -0.7(11)
C40 C35 C36 C37 179.5(7)
C35 C36 C37 C32 1.3(11)
C33 C32 C37 C36 -1.0(10)
C15 C32 C37 C36 -179.5(6)
C45 N5 C41 C42 0.8(9)
Co1 N5 C41 C42 179.7(5)
N5 C41 C42 C43 -0.9(10)
C41 C42 C43 C44 1.3(11)
C42 C43 C44 C45 -1.8(12)
C41 N5 C45 C44 -1.3(10)
Co1 N5 C45 C44 179.9(5)
C43 C44 C45 N5 1.8(11)
C50 N6 C46 C47 1.5(9)
Co1 N6 C46 C47 -179.5(5)
N6 C46 C47 C48 -2.5(10)
C46 C47 C48 C49 2.3(10)
C47 C48 C49 C50 -1.3(10)
C46 N6 C50 C49 -0.4(9)
Co1 N6 C50 C49 -179.4(5)
C48 C49 C50 N6 0.3(10)
